data_4127090
loop_
_publ_author_name
'Robinson, Emily E.'
'Thomson, Regan J.'

_publ_section_title
;
 A Strategy for the Convergent and Stereoselective Assembly of Polycyclic
 Molecules.
;
_journal_name_full 'Journal of the American Chemical Society'
_journal_paper_doi 10.1021/jacs.7b13234
_journal_year 2018
_chemical_absolute_configuration ad
_chemical_formula_moiety '2(C16 H24 O2)'
_chemical_formula_sum 'C32 H48 O4'
_chemical_formula_weight 496.70
_chemical_name_systematic
;
 ?
;
_space_group_crystal_system monoclinic
_space_group_IT_number 4
_space_group_name_Hall 'P 2yb'
_space_group_name_H-M_alt 'P 1 21 1'
_symmetry_space_group_name_Hall 'P 2yb'
_symmetry_space_group_name_H-M 'P 1 21 1'
_atom_sites_solution_hydrogens geom
_atom_sites_solution_primary direct
_audit_creation_date 2015-05-05
_audit_creation_method
;
Olex2 1.2
(compiled 2015.01.26 svn.r3150 for OlexSys, GUI svn.r4998)
;
_cell_angle_alpha 90
_cell_angle_beta 94.186(2)
_cell_angle_gamma 90
_cell_formula_units_Z 1
_cell_length_a 5.2697(3)
_cell_length_b 13.1048(7)
_cell_length_c 10.2310(6)
_cell_measurement_reflns_used 5860
_cell_measurement_temperature 100(2)
_cell_measurement_theta_max 68.05
_cell_measurement_theta_min 5.49
_cell_volume 704.65(7)
_computing_cell_refinement 'SAINT V7.23A (Bruker, 2005)'
_computing_data_collection 'APEX2 V2.1-4 (Bruker, 2007)'
_computing_data_reduction 'Bruker SAINT'
_computing_molecular_graphics 'Olex2 (Dolomanov et al., 2009)'
_computing_publication_material 'Olex2 (Dolomanov et al., 2009)'
_computing_structure_refinement 'ShelXL (Sheldrick, 2008)'
_computing_structure_solution 'ShelXS (Sheldrick, 2008)'
_diffrn_ambient_temperature 99.98
_diffrn_detector_area_resol_mean 8
_diffrn_measured_fraction_theta_full 0.998
_diffrn_measured_fraction_theta_max 0.998
_diffrn_measurement_device_type 'Bruker SMART APEX CCD area detector'
_diffrn_measurement_method '\f and \w scans'
_diffrn_radiation_monochromator 'MX optics'
_diffrn_radiation_type CuK\a
_diffrn_radiation_wavelength 1.54184
_diffrn_reflns_av_R_equivalents 0.0235
_diffrn_reflns_av_unetI/netI 0.0233
_diffrn_reflns_Laue_measured_fraction_full 0.998
_diffrn_reflns_Laue_measured_fraction_max 0.998
_diffrn_reflns_limit_h_max 6
_diffrn_reflns_limit_h_min -6
_diffrn_reflns_limit_k_max 15
_diffrn_reflns_limit_k_min -15
_diffrn_reflns_limit_l_max 12
_diffrn_reflns_limit_l_min -12
_diffrn_reflns_number 8562
_diffrn_reflns_point_group_measured_fraction_full 0.988
_diffrn_reflns_point_group_measured_fraction_max 0.983
_diffrn_reflns_theta_full 67.684
_diffrn_reflns_theta_max 68.163
_diffrn_reflns_theta_min 5.495
_diffrn_source microsource
_diffrn_standards_number 0
_exptl_absorpt_coefficient_mu 0.585
_exptl_absorpt_correction_T_max 0.7531
_exptl_absorpt_correction_T_min 0.6808
_exptl_absorpt_correction_type multi-scan
_exptl_absorpt_process_details
;
SADABS-2014/5 (Bruker,2014/5) was used for absorption correction.
wR2(int) was 0.0695 before and 0.0401 after correction.
The Ratio of minimum to maximum transmission is 0.9040.
The \l/2 correction factor is 0.00150.
;
_exptl_crystal_colour colourless
_exptl_crystal_density_diffrn 1.170
_exptl_crystal_description plate
_exptl_crystal_F_000 272
_exptl_crystal_size_max 0.230
_exptl_crystal_size_mid 0.129
_exptl_crystal_size_min 0.036
_refine_diff_density_max 0.151
_refine_diff_density_min -0.153
_refine_diff_density_rms 0.033
_refine_ls_abs_structure_details
;
 Flack x determined using 1117 quotients [(I+)-(I-)]/[(I+)+(I-)]
 (Parsons and Flack (2004), Acta Cryst. A60, s61).
;
_refine_ls_abs_structure_Flack 0.00(12)
_refine_ls_extinction_method none
_refine_ls_goodness_of_fit_ref 1.077
_refine_ls_hydrogen_treatment constr
_refine_ls_matrix_type full
_refine_ls_number_parameters 165
_refine_ls_number_reflns 2532
_refine_ls_number_restraints 1
_refine_ls_restrained_S_all 1.077
_refine_ls_R_factor_all 0.0324
_refine_ls_R_factor_gt 0.0315
_refine_ls_shift/su_max 0.000
_refine_ls_shift/su_mean 0.000
_refine_ls_structure_factor_coef Fsqd
_refine_ls_weighting_details 'w=1/[\s^2^(Fo^2^)+(0.0530P)^2^+0.0840P] where P=(Fo^2^+2Fc^2^)/3'
_refine_ls_weighting_scheme calc
_refine_ls_wR_factor_gt 0.0856
_refine_ls_wR_factor_ref 0.0867
_reflns_Friedel_coverage 0.881
_reflns_Friedel_fraction_full 0.977
_reflns_Friedel_fraction_max 0.967
_reflns_number_gt 2462
_reflns_number_total 2532
_reflns_threshold_expression 'I > 2\s(I)'
_cod_data_source_file ja7b13234_si_006.cif
_cod_data_source_block cx0435_0m
_cod_database_code 4127090
_shelxl_version_number 2013-4
_shelx_space_group_comment
;
The symmetry employed for this shelxl refinement is uniquely defined
by the following loop, which should always be used as a source of
symmetry information in preference to the above space-group names.
They are only intended as comments.
;
_olex2_refinement_description
;
1. Fixed Uiso
 At 1.2 times of:
  All C(H) groups, All C(H,H) groups
 At 1.5 times of:
  All C(H,H,H) groups
2.a Ternary CH refined with riding coordinates:
 C5(H5), C6(H6), C9(H9), C11(H11), C15(H15), C16(H16)
2.b Secondary CH2 refined with riding coordinates:
 C2(H2B,H2A), C3(H3A,H3B), C4(H4B,H4A), C8(H8A,H8B), C10(H10B,H10A), C13(H13A,
 H13B)
2.c Idealised Me refined as rotating group:
 C7(H7A,H7B,H7C), C12(H12A,H12B,H12C)
;
_olex2_submission_special_instructions 'No special instructions were received'

loop_
_space_group_symop_operation_xyz
'x, y, z'
'-x, y+1/2, -z'

loop_
_atom_site_label
_atom_site_type_symbol
_atom_site_fract_x
_atom_site_fract_y
_atom_site_fract_z
_atom_site_U_iso_or_equiv
_atom_site_adp_type
_atom_site_occupancy
_atom_site_site_symmetry_order
_atom_site_calc_flag
_atom_site_refinement_flags_posn
O1 O 0.1548(3) 0.12946(11) 0.65743(13) 0.0294(3) Uani 1 1 d .
O2 O -0.1205(2) 0.22999(11) 0.40751(12) 0.0258(3) Uani 1 1 d .
C1 C 0.0213(3) 0.19640(14) 0.69708(17) 0.0207(4) Uani 1 1 d .
C2 C -0.1604(4) 0.17862(14) 0.80184(19) 0.0260(4) Uani 1 1 d .
H2B H -0.1580 0.1058 0.8276 0.031 Uiso 1 1 calc R
H2A H -0.3357 0.1965 0.7682 0.031 Uiso 1 1 calc R
C3 C -0.0779(4) 0.24569(15) 0.92095(18) 0.0273(4) Uani 1 1 d .
H3A H -0.2059 0.2401 0.9868 0.033 Uiso 1 1 calc R
H3B H 0.0864 0.2204 0.9616 0.033 Uiso 1 1 calc R
C4 C -0.0493(4) 0.35780(14) 0.88260(18) 0.0242(4) Uani 1 1 d .
H4B H 0.0139 0.3973 0.9608 0.029 Uiso 1 1 calc R
H4A H -0.2182 0.3854 0.8520 0.029 Uiso 1 1 calc R
C5 C 0.1343(3) 0.37172(14) 0.77444(18) 0.0197(4) Uani 1 1 d .
H5 H 0.3041 0.3447 0.8080 0.024 Uiso 1 1 calc R
C6 C 0.1697(4) 0.48416(14) 0.73493(17) 0.0223(4) Uani 1 1 d .
H6 H -0.0005 0.5119 0.7031 0.027 Uiso 1 1 calc R
C7 C 0.2742(4) 0.55002(15) 0.84950(19) 0.0293(5) Uani 1 1 d .
H7A H 0.4378 0.5224 0.8849 0.044 Uiso 1 1 calc GR
H7B H 0.1538 0.5499 0.9181 0.044 Uiso 1 1 calc GR
H7C H 0.2980 0.6201 0.8191 0.044 Uiso 1 1 calc GR
C8 C 0.3451(4) 0.49153(14) 0.62249(18) 0.0216(4) Uani 1 1 d .
H8A H 0.3644 0.5641 0.5984 0.026 Uiso 1 1 calc R
H8B H 0.5154 0.4652 0.6527 0.026 Uiso 1 1 calc R
C9 C 0.2454(3) 0.43203(13) 0.50205(19) 0.0194(4) Uani 1 1 d .
H9 H 0.0766 0.4613 0.4706 0.023 Uiso 1 1 calc R
C10 C 0.4218(3) 0.43933(14) 0.39040(19) 0.0216(4) Uani 1 1 d .
H10B H 0.5902 0.4109 0.4202 0.026 Uiso 1 1 calc R
H10A H 0.4458 0.5121 0.3683 0.026 Uiso 1 1 calc R
C11 C 0.3187(3) 0.38230(15) 0.26750(18) 0.0228(4) Uani 1 1 d .
H11 H 0.1575 0.4164 0.2332 0.027 Uiso 1 1 calc R
C12 C 0.5066(4) 0.38637(17) 0.16083(19) 0.0294(5) Uani 1 1 d .
H12A H 0.5446 0.4577 0.1411 0.044 Uiso 1 1 calc GR
H12B H 0.4318 0.3528 0.0815 0.044 Uiso 1 1 calc GR
H12C H 0.6640 0.3512 0.1914 0.044 Uiso 1 1 calc GR
C13 C 0.2564(4) 0.27065(15) 0.30096(18) 0.0233(4) Uani 1 1 d .
H13A H 0.1663 0.2377 0.2238 0.028 Uiso 1 1 calc R
H13B H 0.4165 0.2327 0.3226 0.028 Uiso 1 1 calc R
C14 C 0.0924(3) 0.26608(13) 0.41560(18) 0.0198(4) Uani 1 1 d .
C15 C 0.2053(3) 0.31871(13) 0.53832(17) 0.0171(4) Uani 1 1 d .
H15 H 0.3754 0.2877 0.5631 0.020 Uiso 1 1 calc R
C16 C 0.0401(3) 0.30685(13) 0.65326(18) 0.0184(4) Uani 1 1 d .
H16 H -0.1353 0.3305 0.6239 0.022 Uiso 1 1 calc R

loop_
_atom_site_aniso_label
_atom_site_aniso_U_11
_atom_site_aniso_U_22
_atom_site_aniso_U_33
_atom_site_aniso_U_23
_atom_site_aniso_U_13
_atom_site_aniso_U_12
O1 0.0341(7) 0.0199(7) 0.0352(7) 0.0014(6) 0.0099(6) 0.0045(6)
O2 0.0238(7) 0.0279(7) 0.0257(6) -0.0029(5) 0.0016(5) -0.0052(6)
C1 0.0228(9) 0.0194(9) 0.0200(8) -0.0012(7) 0.0011(7) -0.0024(7)
C2 0.0306(10) 0.0215(10) 0.0265(9) 0.0016(8) 0.0063(8) -0.0035(8)
C3 0.0351(11) 0.0251(10) 0.0227(9) 0.0006(8) 0.0099(7) -0.0022(8)
C4 0.0277(9) 0.0241(10) 0.0215(9) -0.0013(7) 0.0068(7) 0.0008(8)
C5 0.0218(8) 0.0184(9) 0.0190(8) -0.0026(7) 0.0028(7) 0.0005(7)
C6 0.0252(9) 0.0185(9) 0.0240(9) -0.0013(7) 0.0060(7) 0.0011(7)
C7 0.0410(12) 0.0217(10) 0.0257(9) -0.0032(8) 0.0058(8) -0.0022(9)
C8 0.0227(9) 0.0173(9) 0.0253(9) -0.0021(7) 0.0042(7) -0.0023(7)
C9 0.0181(8) 0.0175(9) 0.0228(9) 0.0016(7) 0.0033(7) 0.0014(7)
C10 0.0211(9) 0.0207(9) 0.0234(10) 0.0023(7) 0.0043(7) -0.0008(7)
C11 0.0207(8) 0.0262(10) 0.0217(9) 0.0027(7) 0.0024(7) 0.0017(7)
C12 0.0289(10) 0.0369(12) 0.0228(9) 0.0015(8) 0.0050(8) -0.0011(9)
C13 0.0250(9) 0.0250(10) 0.0201(8) -0.0034(7) 0.0023(7) -0.0007(8)
C14 0.0206(9) 0.0177(9) 0.0210(8) 0.0005(7) -0.0001(7) 0.0023(7)
C15 0.0167(8) 0.0159(8) 0.0188(8) -0.0012(6) 0.0024(7) 0.0000(7)
C16 0.0169(8) 0.0185(9) 0.0201(9) -0.0006(6) 0.0025(7) 0.0009(7)

loop_
_atom_type_symbol
_atom_type_description
_atom_type_scat_dispersion_real
_atom_type_scat_dispersion_imag
_atom_type_scat_source
C C 0.0181 0.0091 'International Tables Vol C Tables 4.2.6.8 and 6.1.1.4'
H H 0.0000 0.0000 'International Tables Vol C Tables 4.2.6.8 and 6.1.1.4'
O O 0.0492 0.0322 'International Tables Vol C Tables 4.2.6.8 and 6.1.1.4'

loop_
_geom_angle_atom_site_label_1
_geom_angle_atom_site_label_2
_geom_angle_atom_site_label_3
_geom_angle
O1 C1 C2 122.71(16)
O1 C1 C16 122.57(15)
C2 C1 C16 114.53(15)
C1 C2 H2B 110.0
C1 C2 H2A 110.0
C1 C2 C3 108.50(15)
H2B C2 H2A 108.4
C3 C2 H2B 110.0
C3 C2 H2A 110.0
C2 C3 H3A 109.2
C2 C3 H3B 109.2
H3A C3 H3B 107.9
C4 C3 C2 111.87(15)
C4 C3 H3A 109.2
C4 C3 H3B 109.2
C3 C4 H4B 109.2
C3 C4 H4A 109.2
C3 C4 C5 112.23(15)
H4B C4 H4A 107.9
C5 C4 H4B 109.2
C5 C4 H4A 109.2
C4 C5 H5 107.8
C4 C5 C6 113.43(14)
C4 C5 C16 109.21(14)
C6 C5 H5 107.8
C6 C5 C16 110.55(14)
C16 C5 H5 107.8
C5 C6 H6 108.0
C7 C6 C5 112.50(15)
C7 C6 H6 108.0
C7 C6 C8 109.75(15)
C8 C6 C5 110.39(14)
C8 C6 H6 108.0
C6 C7 H7A 109.5
C6 C7 H7B 109.5
C6 C7 H7C 109.5
H7A C7 H7B 109.5
H7A C7 H7C 109.5
H7B C7 H7C 109.5
C6 C8 H8A 109.1
C6 C8 H8B 109.1
H8A C8 H8B 107.8
C9 C8 C6 112.66(15)
C9 C8 H8A 109.1
C9 C8 H8B 109.1
C8 C9 H9 108.1
C8 C9 C10 112.42(15)
C8 C9 C15 110.05(14)
C10 C9 H9 108.1
C10 C9 C15 109.90(14)
C15 C9 H9 108.1
C9 C10 H10B 109.1
C9 C10 H10A 109.1
C9 C10 C11 112.69(14)
H10B C10 H10A 107.8
C11 C10 H10B 109.1
C11 C10 H10A 109.1
C10 C11 H11 108.2
C10 C11 C13 110.47(14)
C12 C11 C10 111.15(15)
C12 C11 H11 108.2
C12 C11 C13 110.55(16)
C13 C11 H11 108.2
C11 C12 H12A 109.5
C11 C12 H12B 109.5
C11 C12 H12C 109.5
H12A C12 H12B 109.5
H12A C12 H12C 109.5
H12B C12 H12C 109.5
C11 C13 H13A 109.5
C11 C13 H13B 109.5
H13A C13 H13B 108.1
C14 C13 C11 110.69(14)
C14 C13 H13A 109.5
C14 C13 H13B 109.5
O2 C14 C13 122.79(16)
O2 C14 C15 122.58(15)
C13 C14 C15 114.41(14)
C9 C15 H15 108.4
C14 C15 C9 106.86(13)
C14 C15 H15 108.4
C14 C15 C16 112.42(14)
C16 C15 C9 112.27(13)
C16 C15 H15 108.4
C1 C16 C5 108.02(14)
C1 C16 C15 112.23(14)
C1 C16 H16 107.7
C5 C16 H16 107.7
C15 C16 C5 113.15(14)
C15 C16 H16 107.7

loop_
_geom_bond_atom_site_label_1
_geom_bond_atom_site_label_2
_geom_bond_distance
O1 C1 1.213(2)
O2 C14 1.215(2)
C1 C2 1.507(2)
C1 C16 1.521(3)
C2 H2B 0.9900
C2 H2A 0.9900
C2 C3 1.539(3)
C3 H3A 0.9900
C3 H3B 0.9900
C3 C4 1.531(3)
C4 H4B 0.9900
C4 H4A 0.9900
C4 C5 1.533(2)
C5 H5 1.0000
C5 C6 1.543(3)
C5 C16 1.554(2)
C6 H6 1.0000
C6 C7 1.526(3)
C6 C8 1.530(2)
C7 H7A 0.9800
C7 H7B 0.9800
C7 H7C 0.9800
C8 H8A 0.9900
C8 H8B 0.9900
C8 C9 1.519(3)
C9 H9 1.0000
C9 C10 1.527(2)
C9 C15 1.549(2)
C10 H10B 0.9900
C10 H10A 0.9900
C10 C11 1.528(3)
C11 H11 1.0000
C11 C12 1.527(2)
C11 C13 1.543(3)
C12 H12A 0.9800
C12 H12B 0.9800
C12 H12C 0.9800
C13 H13A 0.9900
C13 H13B 0.9900
C13 C14 1.508(2)
C14 C15 1.516(2)
C15 H15 1.0000
C15 C16 1.521(2)
C16 H16 1.0000

loop_
_geom_torsion_atom_site_label_1
_geom_torsion_atom_site_label_2
_geom_torsion_atom_site_label_3
_geom_torsion_atom_site_label_4
_geom_torsion
O1 C1 C2 C3 117.6(2)
O1 C1 C16 C5 -114.85(18)
O1 C1 C16 C15 10.6(2)
O2 C14 C15 C9 -115.12(18)
O2 C14 C15 C16 8.5(2)
C1 C2 C3 C4 53.1(2)
C2 C1 C16 C5 60.30(19)
C2 C1 C16 C15 -174.28(14)
C2 C3 C4 C5 -55.4(2)
C3 C4 C5 C6 -179.25(16)
C3 C4 C5 C16 56.96(19)
C4 C5 C6 C7 59.7(2)
C4 C5 C6 C8 -177.35(14)
C4 C5 C16 C1 -57.25(18)
C4 C5 C16 C15 177.89(14)
C5 C6 C8 C9 58.40(19)
C6 C5 C16 C1 177.28(14)
C6 C5 C16 C15 52.42(18)
C6 C8 C9 C10 -179.77(14)
C6 C8 C9 C15 -56.92(19)
C7 C6 C8 C9 -177.03(15)
C8 C9 C10 C11 -178.27(14)
C8 C9 C15 C14 176.88(14)
C8 C9 C15 C16 53.18(18)
C9 C10 C11 C12 -176.87(15)
C9 C10 C11 C13 -53.77(19)
C9 C15 C16 C1 -174.59(14)
C9 C15 C16 C5 -52.04(18)
C10 C9 C15 C14 -58.80(17)
C10 C9 C15 C16 177.51(14)
C10 C11 C13 C14 50.75(19)
C11 C13 C14 O2 118.30(19)
C11 C13 C14 C15 -56.46(19)
C12 C11 C13 C14 174.20(14)
C13 C14 C15 C9 59.66(18)
C13 C14 C15 C16 -176.75(14)
C14 C15 C16 C1 64.88(18)
C14 C15 C16 C5 -172.56(14)
C15 C9 C10 C11 58.79(18)
C16 C1 C2 C3 -57.6(2)
C16 C5 C6 C7 -177.28(15)
C16 C5 C6 C8 -54.30(18)
